data_7011970
loop_
_publ_author_name
'Vetrichelvan, Muthalagu'
'Lai, Yee-Hing'
'Fun Mok, Kum'

_publ_section_title
;
 A new NS4 quinquedentate macrocyclic ligand: synthesis, structure and
 properties of its Ni(ii), Pd(ii), Pt(ii), Cu(ii), Cu(i) and Ag(i)
 complexesPresented at ISMC-2001 held in Fukuoka, Japan from July
 15--20, 2001.Electronic supplementary information (ESI) available:
 synthetic scheme for macrocyclic complexes 12--17; views of 12, 15 and
 16; cyclic voltammograms of 13 and 14. See
 http://www.rsc.org/suppdata/dt/b2/b206182a/
;
_journal_issue 3
_journal_name_full 'Dalton Transactions'
_journal_page_first 295
_journal_paper_doi 10.1039/b206182a
_journal_year 2003
_chemical_formula_sum 'C19 H23 N S4'
_chemical_formula_weight 393.62
_chemical_name_systematic
; 
? 
;
_space_group_IT_number 14
_symmetry_cell_setting monoclinic
_symmetry_space_group_name_Hall '-P 2ybc'
_symmetry_space_group_name_H-M 'P 1 21/c 1'
_atom_sites_solution_hydrogens geom
_atom_sites_solution_primary direct
_atom_sites_solution_secondary difmap
_audit_creation_method SHELXL
_cell_angle_alpha 90.00
_cell_angle_beta 97.884(1)
_cell_angle_gamma 90.00
_cell_formula_units_Z 4
_cell_length_a 18.2741(7)
_cell_length_b 4.7815(2)
_cell_length_c 22.8791(9)
_cell_measurement_temperature 293(2)
_cell_volume 1980.22(14)
_computing_cell_refinement 'Siemens XSCANS'
_computing_data_collection 'Siemens XSCANS'
_computing_data_reduction 'Siemens SHELXTL'
_computing_molecular_graphics 'Siemens SHELXTL'
_computing_publication_material 'Siemens SHELXTL'
_computing_structure_refinement 'SHELXL-93 (Sheldrick, 1993)'
_computing_structure_solution 'SHELXS-86 (Sheldrick, 1990)'
_diffrn_ambient_temperature 293(2)
_diffrn_measurement_device 'Siemens P4'
_diffrn_measurement_method '\w scans'
_diffrn_radiation_monochromator graphite
_diffrn_radiation_source 'fine-focus sealed tube'
_diffrn_radiation_type MoK\a
_diffrn_radiation_wavelength 0.71073
_diffrn_reflns_av_R_equivalents 0.0323
_diffrn_reflns_av_sigmaI/netI 0.0448
_diffrn_reflns_limit_h_max 23
_diffrn_reflns_limit_h_min -22
_diffrn_reflns_limit_k_max 4
_diffrn_reflns_limit_k_min -6
_diffrn_reflns_limit_l_max 29
_diffrn_reflns_limit_l_min -25
_diffrn_reflns_number 10990
_diffrn_reflns_theta_max 27.09
_diffrn_reflns_theta_min 1.80
_exptl_absorpt_coefficient_mu 0.481
_exptl_absorpt_correction_T_max 0.977
_exptl_absorpt_correction_T_min 0.757
_exptl_absorpt_correction_type 'Sadabs (Sheldrick, 1996)'
_exptl_crystal_colour Colourless
_exptl_crystal_density_diffrn 1.320
_exptl_crystal_description 'Prismatic fragment'
_exptl_crystal_F_000 832
_exptl_crystal_size_max 0.40
_exptl_crystal_size_mid 0.18
_exptl_crystal_size_min 0.10
_refine_diff_density_max 0.461
_refine_diff_density_min -0.417
_refine_diff_density_rms 0.049
_refine_ls_extinction_method none
_refine_ls_goodness_of_fit_all 1.033
_refine_ls_goodness_of_fit_obs 1.065
_refine_ls_matrix_type full
_refine_ls_number_parameters 217
_refine_ls_number_reflns 4320
_refine_ls_number_restraints 0
_refine_ls_restrained_S_all 1.151
_refine_ls_restrained_S_obs 1.065
_refine_ls_R_factor_all 0.0844
_refine_ls_R_factor_obs 0.0490
_refine_ls_shift/esd_max 0.000
_refine_ls_shift/esd_mean 0.000
_refine_ls_structure_factor_coef Fsqd
_refine_ls_weighting_details 'w=1/[\s^2^(Fo^2^)+(0.0361P)^2^+1.5464P] where P=(Fo^2^+2Fc^2^)/3'
_refine_ls_weighting_scheme calc
_refine_ls_wR_factor_all 0.1331
_refine_ls_wR_factor_obs 0.1012
_reflns_number_observed 2975
_reflns_number_total 4322
_reflns_observed_criterion >2sigma(I)
_cod_data_source_file b206182a.txt
_cod_data_source_block kf15
_cod_depositor_comments
;
The following automatic conversions were performed:
'_symmetry_cell_setting' value 'Monoclinic' changed to 'monoclinic'
according to '/home/saulius/struct/CIF-dictionaries/cif_core.dic'
dictionary named 'cif_core.dic' version 2.4.1 from 2010-06-29.

Automatic conversion script
Id: cif_fix_enum 1527 2010-12-29 10:47:43Z saulius 

The following automatic conversions were performed:

'_refine_ls_weighting_scheme' value 'calc
w=1/[\s^2^(Fo^2^)+(0.0361P)^2^+1.5464P] where P=(Fo^2^+2Fc^2^)/3' was
changed to 'calc'. New tag '_refine_ls_weighting_details' was
created. The value of the new tag was set to
'w=1/[\s^2^(Fo^2^)+(0.0361P)^2^+1.5464P] where P=(Fo^2^+2Fc^2^)/3'.

Automatic conversion script
Id: cif_fix_values 3143 2015-03-26 13:38:13Z robertas 
;
_cod_original_sg_symbol_H-M P2(1)/c
_cod_database_code 7011970

loop_
_symmetry_equiv_pos_as_xyz
'x, y, z'
'-x, y+1/2, -z+1/2'
'-x, -y, -z'
'x, -y-1/2, z-1/2'

loop_
_atom_site_aniso_label
_atom_site_aniso_U_11
_atom_site_aniso_U_22
_atom_site_aniso_U_33
_atom_site_aniso_U_23
_atom_site_aniso_U_13
_atom_site_aniso_U_12
C1 0.051(2) 0.054(2) 0.066(2) 0.003(2) 0.0116(14) -0.0017(15)
S2 0.0514(4) 0.0870(6) 0.0537(5) 0.0105(4) 0.0121(4) 0.0066(4)
C3 0.110(3) 0.123(4) 0.052(2) -0.005(2) -0.005(2) 0.067(3)
C4 0.059(2) 0.100(3) 0.069(2) -0.013(2) 0.011(2) 0.002(2)
S5 0.0800(6) 0.1110(8) 0.0539(5) 0.0146(5) -0.0004(4) -0.0252(6)
C6 0.052(2) 0.083(3) 0.067(2) 0.017(2) 0.008(2) 0.012(2)
C7 0.053(2) 0.057(2) 0.048(2) 0.0031(14) 0.0135(13) 0.0035(15)
C8 0.078(2) 0.075(2) 0.067(2) -0.004(2) 0.028(2) 0.012(2)
C9 0.112(3) 0.072(3) 0.052(2) -0.018(2) 0.025(2) -0.010(2)
C10 0.084(2) 0.079(3) 0.048(2) -0.002(2) -0.001(2) -0.018(2)
C11 0.053(2) 0.063(2) 0.054(2) 0.005(2) 0.0048(14) -0.002(2)
C12 0.050(2) 0.043(2) 0.0406(14) 0.0028(12) 0.0081(12) -0.0016(13)
C13 0.062(2) 0.044(2) 0.049(2) 0.0013(13) 0.0108(14) 0.0025(14)
S14 0.0574(4) 0.0442(4) 0.0489(4) -0.0052(3) 0.0122(3) -0.0069(3)
C15 0.0459(15) 0.054(2) 0.0435(14) -0.0057(13) 0.0085(12) 0.0004(13)
C16 0.0443(15) 0.052(2) 0.0449(15) -0.0038(13) 0.0025(12) 0.0024(13)
S17 0.0424(4) 0.0589(5) 0.0462(4) -0.0060(3) 0.0051(3) -0.0014(3)
C18 0.049(2) 0.044(2) 0.051(2) -0.0033(13) 0.0042(13) -0.0074(13)
C19 0.0392(14) 0.044(2) 0.0430(14) -0.0022(12) 0.0038(11) -0.0116(12)
C20 0.047(2) 0.073(2) 0.042(2) -0.0023(15) 0.0076(13) -0.009(2)
C21 0.050(2) 0.087(3) 0.042(2) 0.013(2) -0.0004(13) -0.010(2)
C22 0.0386(14) 0.063(2) 0.060(2) 0.017(2) -0.0004(13) -0.0038(14)
C23 0.0388(14) 0.045(2) 0.053(2) 0.0043(13) 0.0070(12) -0.0085(12)
N24 0.0428(12) 0.0439(13) 0.0432(12) 0.0030(10) 0.0068(10) -0.0059(10)

loop_
_atom_site_label
_atom_site_type_symbol
_atom_site_fract_x
_atom_site_fract_y
_atom_site_fract_z
_atom_site_U_iso_or_equiv
_atom_site_thermal_displace_type
_atom_site_occupancy
_atom_site_calc_flag
_atom_site_refinement_flags
_atom_site_disorder_group
C1 C 0.0719(2) 1.1605(7) 0.10489(14) 0.0567(8) Uani 1 d . .
H1A H 0.0341(2) 1.2786(7) 0.08357(14) 0.068 Uiso 1 calc R .
H1B H 0.1077(2) 1.2821(7) 0.12748(14) 0.068 Uiso 1 calc R .
S2 S 0.02958(4) 0.9454(2) 0.15561(4) 0.0636(2) Uani 1 d . .
C3 C 0.1057(2) 0.8785(10) 0.21327(15) 0.0965(15) Uani 1 d . .
H3A H 0.1065(2) 0.6807(10) 0.22269(15) 0.116 Uiso 1 calc R .
H3B H 0.1516(2) 0.9224(10) 0.19836(15) 0.116 Uiso 1 calc R .
C4 C 0.1027(2) 1.0363(9) 0.26695(15) 0.0755(10) Uani 1 d . .
H4A H 0.0567(2) 0.9925(9) 0.28155(15) 0.091 Uiso 1 calc R .
H4B H 0.1017(2) 1.2339(9) 0.25726(15) 0.091 Uiso 1 calc R .
S5 S 0.17780(6) 0.9754(3) 0.32568(4) 0.0825(3) Uani 1 d . .
C6 C 0.2484(2) 1.2043(8) 0.30551(14) 0.0671(9) Uani 1 d . .
H6A H 0.2635(2) 1.1420(8) 0.26861(14) 0.081 Uiso 1 calc R .
H6B H 0.2289(2) 1.3925(8) 0.29985(14) 0.081 Uiso 1 calc R .
C7 C 0.3146(2) 1.2051(7) 0.35335(13) 0.0521(7) Uani 1 d . .
C8 C 0.3115(2) 1.3628(8) 0.4038(2) 0.0720(10) Uani 1 d . .
H8A H 0.2688(2) 1.4631(8) 0.4074(2) 0.086 Uiso 1 calc R .
C9 C 0.3698(2) 1.3752(8) 0.4484(2) 0.0777(11) Uani 1 d . .
H9A H 0.3665(2) 1.4839(8) 0.4817(2) 0.093 Uiso 1 calc R .
C10 C 0.4333(2) 1.2252(8) 0.44378(14) 0.0714(10) Uani 1 d . .
H10A H 0.4730(2) 1.2311(8) 0.47392(14) 0.086 Uiso 1 calc R .
C11 C 0.4373(2) 1.0667(7) 0.39395(13) 0.0570(8) Uani 1 d . .
H11A H 0.4801(2) 0.9661(7) 0.39087(13) 0.068 Uiso 1 calc R .
C12 C 0.37878(15) 1.0535(6) 0.34816(11) 0.0445(6) Uani 1 d . .
C13 C 0.3871(2) 0.8881(6) 0.29355(12) 0.0515(7) Uani 1 d . .
H13A H 0.3419(2) 0.7865(6) 0.28034(12) 0.062 Uiso 1 calc R .
H13B H 0.4271(2) 0.7543(6) 0.30182(12) 0.062 Uiso 1 calc R .
S14 S 0.40699(4) 1.1325(2) 0.23672(3) 0.0497(2) Uani 1 d . .
C15 C 0.41060(15) 0.8998(6) 0.17486(12) 0.0475(7) Uani 1 d . .
H15A H 0.43244(15) 0.9983(6) 0.14446(12) 0.057 Uiso 1 calc R .
H15B H 0.44233(15) 0.7425(6) 0.18766(12) 0.057 Uiso 1 calc R .
C16 C 0.33594(14) 0.7917(6) 0.14898(12) 0.0474(7) Uani 1 d . .
H16A H 0.30252(14) 0.9472(6) 0.13880(12) 0.057 Uiso 1 calc R .
H16B H 0.31571(14) 0.6761(6) 0.17771(12) 0.057 Uiso 1 calc R .
S17 S 0.34486(4) 0.5875(2) 0.08346(3) 0.0493(2) Uani 1 d . .
C18 C 0.25127(15) 0.4537(6) 0.06803(13) 0.0485(7) Uani 1 d . .
H18A H 0.25045(15) 0.3005(6) 0.04015(13) 0.058 Uiso 1 calc R .
H18B H 0.23676(15) 0.3796(6) 0.10421(13) 0.058 Uiso 1 calc R .
C19 C 0.19580(14) 0.6702(6) 0.04329(11) 0.0423(6) Uani 1 d . .
C20 C 0.1834(2) 0.7215(7) -0.01688(12) 0.0541(8) Uani 1 d . .
H20A H 0.2092(2) 0.6225(7) -0.04244(12) 0.065 Uiso 1 calc R .
C21 C 0.1323(2) 0.9208(8) -0.03831(13) 0.0603(9) Uani 1 d . .
H21A H 0.1232(2) 0.9593(8) -0.07850(13) 0.072 Uiso 1 calc R .
C22 C 0.09477(15) 1.0626(7) 0.00098(13) 0.0548(8) Uani 1 d . .
H22A H 0.05961(15) 1.1968(7) -0.01249(13) 0.066 Uiso 1 calc R .
C23 C 0.11004(14) 1.0029(6) 0.06074(12) 0.0454(6) Uani 1 d . .
N24 N 0.15982(12) 0.8069(5) 0.08182(9) 0.0432(5) Uani 1 d . .

loop_
_atom_type_symbol
_atom_type_description
_atom_type_scat_dispersion_real
_atom_type_scat_dispersion_imag
_atom_type_scat_source
C C 0.0033 0.0016 'International Tables Vol C Tables 4.2.6.8 and 6.1.1.4'
H H 0.0000 0.0000 'International Tables Vol C Tables 4.2.6.8 and 6.1.1.4'
N N 0.0061 0.0033 'International Tables Vol C Tables 4.2.6.8 and 6.1.1.4'
S S 0.1246 0.1234 'International Tables Vol C Tables 4.2.6.8 and 6.1.1.4'

loop_
_geom_angle_atom_site_label_1
_geom_angle_atom_site_label_2
_geom_angle_atom_site_label_3
_geom_angle
_geom_angle_site_symmetry_1
_geom_angle_site_symmetry_3
_geom_angle_publ_flag
C23 C1 S2 115.2(2) . . ?
C1 S2 C3 102.4(2) . . ?
C4 C3 S2 114.3(3) . . ?
C3 C4 S5 115.6(3) . . ?
C6 S5 C4 102.1(2) . . ?
C7 C6 S5 110.2(2) . . ?
C8 C7 C12 118.9(3) . . ?
C8 C7 C6 118.9(3) . . ?
C12 C7 C6 122.2(3) . . ?
C9 C8 C7 121.9(3) . . ?
C8 C9 C10 119.7(3) . . ?
C11 C10 C9 119.3(3) . . ?
C10 C11 C12 121.7(3) . . ?
C11 C12 C7 118.7(3) . . ?
C11 C12 C13 119.6(3) . . ?
C7 C12 C13 121.6(2) . . ?
C12 C13 S14 108.0(2) . . ?
C15 S14 C13 101.31(14) . . ?
C16 C15 S14 113.0(2) . . ?
C15 C16 S17 109.3(2) . . ?
C18 S17 C16 99.28(13) . . ?
C19 C18 S17 113.5(2) . . ?
N24 C19 C20 122.6(3) . . ?
N24 C19 C18 117.0(2) . . ?
C20 C19 C18 120.4(3) . . ?
C21 C20 C19 119.1(3) . . ?
C20 C21 C22 118.8(3) . . ?
C21 C22 C23 119.3(3) . . ?
N24 C23 C22 122.0(3) . . ?
N24 C23 C1 117.3(2) . . ?
C22 C23 C1 120.6(3) . . ?
C19 N24 C23 118.1(2) . . ?

loop_
_geom_bond_atom_site_label_1
_geom_bond_atom_site_label_2
_geom_bond_distance
_geom_bond_site_symmetry_2
_geom_bond_publ_flag
C1 C23 1.505(4) . ?
C1 S2 1.803(3) . ?
S2 C3 1.810(3) . ?
C3 C4 1.449(5) . ?
C4 S5 1.808(3) . ?
S5 C6 1.800(3) . ?
C6 C7 1.515(4) . ?
C7 C8 1.386(4) . ?
C7 C12 1.398(4) . ?
C8 C9 1.372(5) . ?
C9 C10 1.381(5) . ?
C10 C11 1.379(4) . ?
C11 C12 1.392(4) . ?
C12 C13 1.504(4) . ?
C13 S14 1.822(3) . ?
S14 C15 1.809(3) . ?
C15 C16 1.502(4) . ?
C16 S17 1.815(3) . ?
S17 C18 1.815(3) . ?
C18 C19 1.504(4) . ?
C19 N24 1.340(3) . ?
C19 C20 1.386(4) . ?
C20 C21 1.377(4) . ?
C21 C22 1.381(4) . ?
C22 C23 1.387(4) . ?
C23 N24 1.349(3) . ?

loop_
_cod_related_entry_id
_cod_related_entry_database
_cod_related_entry_code
1 ChemSpider 21146530
